data_4316073
loop_
_publ_author_name
'Shuao Wang'
'Evgeny V. Alekseev'
'Jared T. Stritzinger'
'Wulf Depmeier'
'Thomas E. Albrecht-Schmitt'

_publ_section_title
;
 Crystal Chemistry of the Potassium and Rubidium Uranyl Borate Families
 Derived from Boric Acid Fluxes
;
_journal_name_full 'Inorganic Chemistry'
_journal_page_first 6690
_journal_page_last 6696
_journal_paper_doi 10.1021/ic100728s
_journal_volume 49
_journal_year 2010
_chemical_formula_moiety 'K2[(UO2)2 B12 O19 (OH)4] 0.3H2O'
_chemical_formula_sum 'B12 K2 O27 U2'
_chemical_formula_weight 1115.98
_chemical_melting_point ?
_chemical_name_common 'Potassium uranyl borate'
_chemical_name_systematic
; 
 ? 
;
_space_group_IT_number 151
_symmetry_cell_setting hexagonal
_symmetry_space_group_name_Hall 'P 31 2 (0 0 4)'
_symmetry_space_group_name_H-M 'P 31 1 2'
_atom_sites_solution_hydrogens none
_atom_sites_solution_primary direct
_atom_sites_solution_secondary difmap
_audit_creation_method SHELXL-97
_cell_angle_alpha 90.00
_cell_angle_beta 90.00
_cell_angle_gamma 120.00
_cell_formula_units_Z 3
_cell_length_a 6.4418(4)
_cell_length_b 6.4418(4)
_cell_length_c 47.457(3)
_cell_measurement_reflns_used 2844
_cell_measurement_temperature 293(2)
_cell_measurement_theta_max 28.92
_cell_measurement_theta_min 2.58
_cell_volume 1705.48(18)
_computing_cell_refinement 'smart saint'
_computing_data_collection smart
_computing_data_reduction SAINT
_computing_molecular_graphics 'SHELXP-97 (Sheldrick, 1997)'
_computing_publication_material 'SHELXCIF-97 (Sheldrick, 2000)'
_computing_structure_refinement 'SHELXL-97 (Sheldrick, 1997)'
_computing_structure_solution 'SHELXS-97 (Sheldrick, 1990)'
_diffrn_ambient_temperature 293(2)
_diffrn_detector_area_resol_mean 0
_diffrn_measured_fraction_theta_full 0.967
_diffrn_measured_fraction_theta_max 0.967
_diffrn_measurement_device_type 'BRUKER apex II'
_diffrn_measurement_method '0.5 wide w/ exposures'
_diffrn_radiation_monochromator 'Quazar optics'
_diffrn_radiation_source 'Imus microfocused'
_diffrn_radiation_type MoK\a
_diffrn_radiation_wavelength 0.71073
_diffrn_reflns_av_R_equivalents 0.0289
_diffrn_reflns_av_sigmaI/netI 0.0260
_diffrn_reflns_limit_h_max 8
_diffrn_reflns_limit_h_min -8
_diffrn_reflns_limit_k_max 8
_diffrn_reflns_limit_k_min -8
_diffrn_reflns_limit_l_max 64
_diffrn_reflns_limit_l_min -64
_diffrn_reflns_number 20240
_diffrn_reflns_theta_full 28.92
_diffrn_reflns_theta_max 28.92
_diffrn_reflns_theta_min 2.58
_exptl_absorpt_coefficient_mu 14.716
_exptl_absorpt_correction_T_max 0.802
_exptl_absorpt_correction_T_min 0.222
_exptl_absorpt_correction_type numerical
_exptl_absorpt_process_details SHELTXPREP
_exptl_crystal_colour Yellow-green
_exptl_crystal_density_diffrn 3.260
_exptl_crystal_density_meas ?
_exptl_crystal_density_method 'not measured'
_exptl_crystal_description 'Triangular tablet'
_exptl_crystal_F_000 1494
_exptl_crystal_size_max 0.108
_exptl_crystal_size_mid 0.106
_exptl_crystal_size_min 0.015
_refine_diff_density_max 1.325
_refine_diff_density_min -1.125
_refine_diff_density_rms 0.225
_refine_ls_abs_structure_details 'Flack H D (1983), Acta Cryst. A39, 876-881'
_refine_ls_abs_structure_Flack 0.963(8)
_refine_ls_extinction_coef 0.00106(5)
_refine_ls_extinction_expression Fc^*^=kFc[1+0.001xFc^2^\l^3^/sin(2\q)]^-1/4^
_refine_ls_extinction_method SHELXL
_refine_ls_goodness_of_fit_ref 0.847
_refine_ls_hydrogen_treatment none
_refine_ls_matrix_type full
_refine_ls_number_parameters 107
_refine_ls_number_reflns 2844
_refine_ls_number_restraints 0
_refine_ls_restrained_S_all 0.847
_refine_ls_R_factor_all 0.0215
_refine_ls_R_factor_gt 0.0212
_refine_ls_shift/su_max 0.007
_refine_ls_shift/su_mean 0.001
_refine_ls_structure_factor_coef Fsqd
_refine_ls_weighting_details 'calc w=1/[\s^2^(Fo^2^)+(0.0187P)^2^+33.4148P] where P=(Fo^2^+2Fc^2^)/3'
_refine_ls_weighting_scheme calc
_refine_ls_wR_factor_gt 0.0551
_refine_ls_wR_factor_ref 0.0552
_reflns_number_gt 2835
_reflns_number_total 2844
_reflns_threshold_expression >2sigma(I)
_cod_data_source_file ic100728s_si_002_1.cif
_cod_data_source_block KUBO1
_cod_depositor_comments
;
The following automatic conversions were performed:
'_symmetry_cell_setting' value 'Hexagonal' changed to 'hexagonal'
according to '/home/adriana/struct/CIF-dictionaries/cif_core.dic'
dictionary named 'cif_core.dic' version 2.4.1 from 2010-06-29.

Automatic conversion script
Id: cif_fix_enum 1555 2011-01-17 13:19:09Z saulius 

The following automatic conversions were performed:

'_chemical_melting_point' value 'n/a' was changed to '?' - the value
is undefined or not given.

Automatic conversion script
Id: cif_fix_values 1569 2011-02-09 13:29:24Z adriana 

The following automatic conversions were performed:

'_exptl_crystal_density_meas' value 'n/a' was changed to '?' - the
value is perceived as not measured.

Automatic conversion script
Id: cif_fix_values 3008 2015-01-20 13:52:24Z robertas 
;
_cod_original_cell_volume 1705.47(18)
_cod_database_code 4316073

loop_
_symmetry_equiv_pos_as_xyz
'x, y, z'
'-y, x-y, z+1/3'
'-x+y, -x, z+2/3'
'-y, -x, -z+2/3'
'-x+y, y, -z+1/3'
'x, x-y, -z'

loop_
_atom_site_label
_atom_site_type_symbol
_atom_site_fract_x
_atom_site_fract_y
_atom_site_fract_z
_atom_site_U_iso_or_equiv
_atom_site_adp_type
_atom_site_occupancy
_atom_site_symmetry_multiplicity
_atom_site_calc_flag
_atom_site_refinement_flags
_atom_site_disorder_assembly
_atom_site_disorder_group
U1 U 0.22210(3) 0.75959(3) 0.087038(3) 0.00327(4) Uani 1 1 d . . .
K1 K -0.24041(14) 0.5192(3) 0.1667 0.0085(3) Uani 1 2 d S . .
K2 K -0.6207(9) -0.4231(9) 0.00379(10) 0.0234(10) Uiso 0.30 1 d P . .
K2A K -0.690(3) -0.3448(17) 0.0000 0.033(4) Uiso 0.14 2 d SP . .
K2B K -0.5722(16) -0.4801(16) 0.00281(18) 0.0067(16) Uiso 0.13 1 d P . .
B1 B 0.5583(10) 1.4306(9) 0.08854(13) 0.0063(12) Uiso 1 1 d . . .
B2 B -0.1927(9) 1.0838(10) 0.14314(12) 0.0060(10) Uiso 1 1 d . . .
B3 B -0.0023(14) 0.0466(15) 0.02541(17) 0.0245(16) Uiso 1 1 d . . .
B4 B 0.7384(9) 1.1839(10) 0.09575(12) 0.0044(9) Uiso 1 1 d . . .
B5 B -0.1799(10) 0.8669(10) 0.10235(12) 0.0053(10) Uiso 1 1 d . . .
B6 B 0.1209(10) 0.2446(10) 0.07401(12) 0.0049(10) Uiso 1 1 d . . .
O1 O 0.2174(6) 0.7414(6) 0.12403(6) 0.0061(6) Uiso 1 1 d . . .
O2 O 0.2296(6) 0.7787(6) 0.04967(6) 0.0079(6) Uiso 1 1 d . . .
O3 O 0.5343(6) 1.2113(6) 0.08630(7) 0.0042(6) Uiso 1 1 d . . .
O4 O 0.6513(6) 0.9283(6) 0.08935(7) 0.0046(7) Uiso 1 1 d . . .
O5 O -0.0433(6) 0.3355(6) 0.07958(7) 0.0034(6) Uiso 1 1 d . . .
O6 O -0.2295(6) 0.6247(6) 0.09480(8) 0.0039(7) Uiso 1 1 d . . .
O7 O 0.0616(6) 1.0258(6) 0.09015(7) 0.0038(6) Uiso 1 1 d . . .
O8 O 0.3550(6) 0.4522(7) 0.08384(7) 0.0049(6) Uiso 1 1 d . . .
O9 O 0.7763(6) 1.2317(6) 0.12551(8) 0.0057(7) Uiso 1 1 d . . .
O10 O -0.1772(7) 0.8904(7) 0.13298(8) 0.0069(7) Uiso 1 1 d . . .
O11 O -0.6902(7) 0.1384(7) 0.16198(9) 0.0108(8) Uiso 1 1 d . . .
O12 O 0.1472(7) 0.2135(7) 0.04422(8) 0.0111(8) Uiso 1 1 d . . .
O13 O 0.0937(11) 0.0468(6) 0.0000 0.0152(11) Uiso 1 2 d S . .
O14 O -0.2325(11) -0.1200(11) 0.03180(13) 0.0406(14) Uiso 1 1 d . . .
OW4 O -1.120(6) -0.560(3) 0.0000 0.055(9) Uiso 0.30 2 d SP . .

loop_
_atom_site_aniso_label
_atom_site_aniso_U_11
_atom_site_aniso_U_22
_atom_site_aniso_U_33
_atom_site_aniso_U_23
_atom_site_aniso_U_13
_atom_site_aniso_U_12
U1 0.00256(7) 0.00234(7) 0.00482(7) -0.00010(5) 0.00014(6) 0.00116(6)
K1 0.0119(5) 0.0056(7) 0.0058(6) 0.000 0.0003(5) 0.0028(3)

loop_
_atom_type_symbol
_atom_type_description
_atom_type_scat_dispersion_real
_atom_type_scat_dispersion_imag
_atom_type_scat_source
B B 0.0013 0.0007 'International Tables Vol C Tables 4.2.6.8 and 6.1.1.4'
O O 0.0106 0.0060 'International Tables Vol C Tables 4.2.6.8 and 6.1.1.4'
K K 0.2009 0.2494 'International Tables Vol C Tables 4.2.6.8 and 6.1.1.4'
U U -9.6767 9.6646 'International Tables Vol C Tables 4.2.6.8 and 6.1.1.4'

loop_
_geom_angle_atom_site_label_1
_geom_angle_atom_site_label_2
_geom_angle_atom_site_label_3
_geom_angle
_geom_angle_site_symmetry_1
_geom_angle_site_symmetry_3
_geom_angle_publ_flag
O1 U1 O2 179.47(15) . . ?
O1 U1 O7 89.26(14) . . ?
O2 U1 O7 91.05(14) . . ?
O1 U1 O4 87.84(14) . . ?
O2 U1 O4 91.64(14) . . ?
O7 U1 O4 118.64(11) . . ?
O1 U1 O5 95.28(13) . . ?
O2 U1 O5 84.93(14) . . ?
O7 U1 O5 120.05(12) . . ?
O4 U1 O5 121.25(12) . . ?
O1 U1 O8 90.51(14) . . ?
O2 U1 O8 89.21(14) . . ?
O7 U1 O8 175.25(11) . . ?
O4 U1 O8 66.09(12) . . ?
O5 U1 O8 55.25(11) . . ?
O1 U1 O3 93.81(13) . . ?
O2 U1 O3 85.95(13) . . ?
O7 U1 O3 64.42(11) . . ?
O4 U1 O3 54.69(11) . . ?
O5 U1 O3 169.89(11) . . ?
O8 U1 O3 120.33(11) . . ?
O1 U1 O6 81.84(14) . . ?
O2 U1 O6 98.69(14) . . ?
O7 U1 O6 54.93(11) . . ?
O4 U1 O6 167.72(12) . . ?
O5 U1 O6 66.67(12) . . ?
O8 U1 O6 120.36(11) . . ?
O3 U1 O6 119.17(11) . . ?
O1 U1 B5 77.96(16) . . ?
O2 U1 B5 102.51(16) . . ?
O7 U1 B5 28.15(13) . . ?
O4 U1 B5 142.15(13) . . ?
O5 U1 B5 95.13(13) . . ?
O8 U1 B5 147.41(13) . . ?
O3 U1 B5 91.07(13) . . ?
O6 U1 B5 28.46(13) . . ?
O1 U1 B4 84.30(15) . . ?
O2 U1 B4 95.27(15) . . ?
O7 U1 B4 90.99(14) . . ?
O4 U1 B4 27.78(13) . . ?
O5 U1 B4 148.96(14) . . ?
O8 U1 B4 93.71(13) . . ?
O3 U1 B4 28.38(13) . . ?
O6 U1 B4 143.10(14) . . ?
B5 U1 B4 114.96(15) . . ?
O1 U1 B6 98.05(15) . . ?
O2 U1 B6 81.91(16) . . ?
O7 U1 B6 146.79(13) . . ?
O4 U1 B6 94.08(13) . . ?
O5 U1 B6 27.32(13) . . ?
O8 U1 B6 28.68(13) . . ?
O3 U1 B6 146.15(13) . . ?
O6 U1 B6 93.93(13) . . ?
B5 U1 B6 122.35(14) . . ?
B4 U1 B6 121.86(15) . . ?
O1 U1 K2A 162.67(14) . 1_665 ?
O2 U1 K2A 17.03(14) . 1_665 ?
O7 U1 K2A 108.05(12) . 1_665 ?
O4 U1 K2A 84.4(3) . 1_665 ?
O5 U1 K2A 75.80(19) . 1_665 ?
O8 U1 K2A 72.18(11) . 1_665 ?
O3 U1 K2A 94.3(2) . 1_665 ?
O6 U1 K2A 107.3(3) . 1_665 ?
B5 U1 K2A 117.2(2) . 1_665 ?
B4 U1 K2A 95.7(3) . 1_665 ?
B6 U1 K2A 67.20(12) . 1_665 ?
O11 K1 O11 76.86(19) . 5_455 ?
O11 K1 O9 73.41(12) . 1_445 ?
O11 K1 O9 50.61(12) 5_455 1_445 ?
O11 K1 O9 50.61(12) . 5_445 ?
O11 K1 O9 73.40(12) 5_455 5_445 ?
O9 K1 O9 108.06(16) 1_445 5_445 ?
O11 K1 O10 145.04(12) . 5_455 ?
O11 K1 O10 111.59(12) 5_455 5_455 ?
O9 K1 O10 138.98(11) 1_445 5_455 ?
O9 K1 O10 97.81(11) 5_445 5_455 ?
O11 K1 O10 111.59(12) . . ?
O11 K1 O10 145.04(12) 5_455 . ?
O9 K1 O10 97.81(11) 1_445 . ?
O9 K1 O10 138.98(11) 5_445 . ?
O10 K1 O10 81.43(16) 5_455 . ?
O11 K1 B2 72.75(14) . 1_545 ?
O11 K1 B2 25.49(13) 5_455 1_545 ?
O9 K1 B2 25.14(13) 1_445 1_545 ?
O9 K1 B2 90.35(13) 5_445 1_545 ?
O10 K1 B2 129.09(13) 5_455 1_545 ?
O10 K1 B2 121.99(13) . 1_545 ?
O11 K1 B2 25.49(13) . 5_345 ?
O11 K1 B2 72.75(14) 5_455 5_345 ?
O9 K1 B2 90.35(13) 1_445 5_345 ?
O9 K1 B2 25.14(13) 5_445 5_345 ?
O10 K1 B2 121.99(13) 5_455 5_345 ?
O10 K1 B2 129.09(13) . 5_345 ?
B2 K1 B2 80.1(2) 1_545 5_345 ?
O11 K1 O1 85.79(11) . 5_455 ?
O11 K1 O1 132.01(11) 5_455 5_455 ?
O9 K1 O1 157.98(10) 1_445 5_455 ?
O9 K1 O1 61.30(9) 5_445 5_455 ?
O10 K1 O1 63.01(10) 5_455 5_455 ?
O10 K1 O1 82.95(10) . 5_455 ?
B2 K1 O1 151.51(12) 1_545 5_455 ?
B2 K1 O1 72.75(11) 5_345 5_455 ?
O11 K1 O1 132.01(11) . . ?
O11 K1 O1 85.79(11) 5_455 . ?
O9 K1 O1 61.30(9) 1_445 . ?
O9 K1 O1 157.98(10) 5_445 . ?
O10 K1 O1 82.95(10) 5_455 . ?
O10 K1 O1 63.01(10) . . ?
B2 K1 O1 72.75(12) 1_545 . ?
B2 K1 O1 151.51(12) 5_345 . ?
O1 K1 O1 135.29(13) 5_455 . ?
K2B K2 K2A 163.1(12) . . ?
K2B K2 K2 147.2(10) . 6 ?
K2A K2 K2 27.2(13) . 6 ?
K2B K2 K2B 142.5(12) . 6 ?
K2A K2 K2B 35.2(13) . 6 ?
K2 K2 K2B 9.1(3) 6 6 ?
K2B K2 O14 84.2(10) . . ?
K2A K2 O14 104.7(11) . . ?
K2 K2 O14 82.1(3) 6 . ?
K2B K2 O14 73.0(3) 6 . ?
K2B K2 O2 87.7(10) . 6_455 ?
K2A K2 O2 76.3(4) . 6_455 ?
K2 K2 O2 83.8(4) 6 6_455 ?
K2B K2 O2 90.9(3) 6 6_455 ?
O14 K2 O2 139.7(2) . 6_455 ?
K2B K2 O12 76.3(10) . 1_445 ?
K2A K2 O12 115.2(10) . 1_445 ?
K2 K2 O12 135.6(4) 6 1_445 ?
K2B K2 O12 136.3(4) 6 1_445 ?
O14 K2 O12 100.7(2) . 1_445 ?
O2 K2 O12 115.5(2) 6_455 1_445 ?
K2B K2 O14 80.7(10) . 6 ?
K2A K2 O14 89.6(11) . 6 ?
K2 K2 O14 66.5(2) 6 6 ?
K2B K2 O14 63.1(3) 6 6 ?
O14 K2 O14 66.7(3) . 6 ?
O2 K2 O14 73.08(19) 6_455 6 ?
O12 K2 O14 154.8(3) 1_445 6 ?
K2B K2 OW4 131.3(10) . . ?
K2A K2 OW4 47.8(12) . . ?
K2 K2 OW4 74.96(19) 6 . ?
K2B K2 OW4 82.7(3) 6 . ?
O14 K2 OW4 139.3(3) . . ?
O2 K2 OW4 70.88(14) 6_455 . ?
O12 K2 OW4 74.95(19) 1_445 . ?
O14 K2 OW4 129.1(3) 6 . ?
K2B K2 O2 136.6(11) . 1_445 ?
K2A K2 O2 60.3(3) . 1_445 ?
K2 K2 O2 65.7(3) 6 1_445 ?
K2B K2 O2 63.8(3) 6 1_445 ?
O14 K2 O2 72.4(2) . 1_445 ?
O2 K2 O2 133.3(3) 6_455 1_445 ?
O12 K2 O2 72.95(16) 1_445 1_445 ?
O14 K2 O2 119.8(2) 6 1_445 ?
OW4 K2 O2 67.58(15) . 1_445 ?
K2B K2 O13 59.8(9) . 1_445 ?
K2A K2 O13 117.9(12) . 1_445 ?
K2 K2 O13 143.3(2) 6 1_445 ?
K2B K2 O13 152.4(3) 6 1_445 ?
O14 K2 O13 134.1(3) . 1_445 ?
O2 K2 O13 70.92(14) 6_455 1_445 ?
O12 K2 O13 46.91(11) 1_445 1_445 ?
O14 K2 O13 126.5(2) 6 1_445 ?
OW4 K2 O13 71.9(2) . 1_445 ?
O2 K2 O13 113.77(18) 1_445 1_445 ?
K2B K2 B3 74.1(10) . 1_445 ?
K2A K2 B3 110.6(12) . 1_445 ?
K2 K2 B3 137.4(2) 6 1_445 ?
K2B K2 B3 143.4(4) 6 1_445 ?
O14 K2 B3 124.3(3) . 1_445 ?
O2 K2 B3 90.7(2) 6_455 1_445 ?
O12 K2 B3 24.85(17) 1_445 1_445 ?
O14 K2 B3 150.6(3) 6 1_445 ?
OW4 K2 B3 63.4(2) . 1_445 ?
O2 K2 B3 89.3(2) 1_445 1_445 ?
O13 K2 B3 24.87(16) 1_445 1_445 ?
K2 K2A K2 126(2) 6 . ?
K2 K2A K2B 6.9(5) 6 6 ?
K2 K2A K2B 125(2) . 6 ?
K2 K2A K2B 125(2) 6 . ?
K2 K2A K2B 6.9(5) . . ?
K2B K2A K2B 124.9(16) 6 . ?
K2 K2A OW4 117.2(12) 6 . ?
K2 K2A OW4 117.2(13) . . ?
K2B K2A OW4 117.5(8) 6 . ?
K2B K2A OW4 117.5(8) . . ?
K2 K2A O2 85.6(3) 6 1_445 ?
K2 K2A O2 103.5(3) . 1_445 ?
K2B K2A O2 79.0(4) 6 1_445 ?
K2B K2A O2 110.5(4) . 1_445 ?
OW4 K2A O2 80.1(4) . 1_445 ?
K2 K2A O2 103.5(3) 6 6_455 ?
K2 K2A O2 85.6(3) . 6_455 ?
K2B K2A O2 110.5(4) 6 6_455 ?
K2B K2A O2 79.0(4) . 6_455 ?
OW4 K2A O2 80.1(4) . 6_455 ?
O2 K2A O2 160.2(8) 1_445 6_455 ?
K2 K2A O14 73.9(12) 6 . ?
K2 K2A O14 59.4(11) . . ?
K2B K2A O14 70.0(8) 6 . ?
K2B K2A O14 63.1(8) . . ?
OW4 K2A O14 149.4(2) . . ?
O2 K2A O14 72.1(3) 1_445 . ?
O2 K2A O14 127.0(6) 6_455 . ?
K2 K2A O14 59.4(11) 6 6 ?
K2 K2A O14 73.9(12) . 6 ?
K2B K2A O14 63.1(8) 6 6 ?
K2B K2A O14 70.0(8) . 6 ?
OW4 K2A O14 149.4(2) . 6 ?
O2 K2A O14 127.1(6) 1_445 6 ?
O2 K2A O14 72.1(3) 6_455 6 ?
O14 K2A O14 61.3(5) . 6 ?
K2 K2A O12 51.3(8) 6 6_455 ?
K2 K2A O12 151.7(6) . 6_455 ?
K2B K2A O12 56.0(4) 6 6_455 ?
K2B K2A O12 144.9(4) . 6_455 ?
OW4 K2A O12 73.8(3) . 6_455 ?
O2 K2A O12 104.1(2) 1_445 6_455 ?
O2 K2A O12 70.11(16) 6_455 6_455 ?
O14 K2A O12 125.1(4) . 6_455 ?
O14 K2A O12 84.6(2) 6 6_455 ?
K2 K2A O12 151.7(6) 6 1_445 ?
K2 K2A O12 51.3(8) . 1_445 ?
K2B K2A O12 144.8(4) 6 1_445 ?
K2B K2A O12 56.0(4) . 1_445 ?
OW4 K2A O12 73.8(3) . 1_445 ?
O2 K2A O12 70.11(16) 1_445 1_445 ?
O2 K2A O12 104.1(2) 6_455 1_445 ?
O14 K2A O12 84.6(2) . 1_445 ?
O14 K2A O12 125.1(4) 6 1_445 ?
O12 K2A O12 147.5(7) 6_455 1_445 ?
K2 K2A U1 93.8(3) 6 1_445 ?
K2 K2A U1 92.3(3) . 1_445 ?
K2B K2A U1 86.9(4) 6 1_445 ?
K2B K2A U1 99.2(4) . 1_445 ?
OW4 K2A U1 83.4(3) . 1_445 ?
O2 K2A U1 11.45(8) 1_445 1_445 ?
O2 K2A U1 160.1(6) 6_455 1_445 ?
O14 K2A U1 66.94(14) . 1_445 ?
O14 K2A U1 126.2(5) 6 1_445 ?
O12 K2A U1 115.6(2) 6_455 1_445 ?
O12 K2A U1 60.27(9) 1_445 1_445 ?
K2 K2B K2A 9.9(7) . . ?
K2 K2B K2 23.7(8) . 6 ?
K2A K2B K2 20.0(7) . 6 ?
K2 K2B K2B 29.3(9) . 6 ?
K2A K2B K2B 27.5(8) . 6 ?
K2 K2B K2B 8.2(3) 6 6 ?
K2 K2B O14 82.9(10) . . ?
K2A K2B O14 88.4(8) . . ?
K2 K2B O14 73.9(4) 6 . ?
K2B K2B O14 66.0(3) 6 . ?
K2 K2B O13 109.4(10) . 1_445 ?
K2A K2B O13 108.5(8) . 1_445 ?
K2 K2B O13 127.6(4) 6 1_445 ?
K2B K2B O13 135.7(2) 6 1_445 ?
O14 K2B O13 148.7(4) . 1_445 ?
K2 K2B O12 91.6(10) . 1_445 ?
K2A K2B O12 98.5(7) . 1_445 ?
K2 K2B O12 114.7(4) 6 1_445 ?
K2B K2B O12 117.8(4) 6 1_445 ?
O14 K2B O12 102.6(3) . 1_445 ?
O13 K2B O12 50.02(17) 1_445 1_445 ?
K2 K2B O2 79.8(10) . 6_455 ?
K2A K2B O2 70.4(4) . 6_455 ?
K2 K2B O2 74.6(3) 6 6_455 ?
K2B K2B O2 80.4(4) 6 6_455 ?
O14 K2B O2 137.0(4) . 6_455 ?
O13 K2B O2 74.3(2) 1_445 6_455 ?
O12 K2B O2 116.9(3) 1_445 6_455 ?
K2 K2B O14 87.3(10) . 6 ?
K2A K2B O14 81.8(8) . 6 ?
K2 K2B O14 63.7(3) 6 6 ?
K2B K2B O14 59.2(3) 6 6 ?
O14 K2B O14 67.1(3) . 6 ?
O13 K2B O14 139.7(4) 1_445 6 ?
O12 K2B O14 169.7(4) 1_445 6 ?
O2 K2B O14 73.0(3) 6_455 6 ?
K2 K2B B3 95.3(10) . 1_445 ?
K2A K2B B3 98.5(8) . 1_445 ?
K2 K2B B3 118.3(4) 6 1_445 ?
K2B K2B B3 124.6(3) 6 1_445 ?
O14 K2B B3 128.4(4) . 1_445 ?
O13 K2B B3 25.77(18) 1_445 1_445 ?
O12 K2B B3 25.85(19) 1_445 1_445 ?
O2 K2B B3 92.3(3) 6_455 1_445 ?
O14 K2B B3 164.4(4) 6 1_445 ?
K2 K2B OW4 155.3(11) . 1_655 ?
K2A K2B OW4 154.5(9) . 1_655 ?
K2 K2B OW4 134.5(5) 6 1_655 ?
K2B K2B OW4 127.4(4) 6 1_655 ?
O14 K2B OW4 75.1(4) . 1_655 ?
O13 K2B OW4 95.3(4) 1_445 1_655 ?
O12 K2B OW4 103.9(4) 1_445 1_655 ?
O2 K2B OW4 108.9(3) 6_455 1_655 ?
O14 K2B OW4 74.0(4) 6 1_655 ?
B3 K2B OW4 107.0(4) 1_445 1_655 ?
K2 K2B OW4 40.9(9) . . ?
K2A K2B OW4 40.1(8) . . ?
K2 K2B OW4 60.0(3) 6 . ?
K2B K2B OW4 67.6(3) 6 . ?
O14 K2B OW4 120.6(4) . . ?
O13 K2B OW4 68.8(3) 1_445 . ?
O12 K2B OW4 69.3(3) 1_445 . ?
O2 K2B OW4 64.0(2) 6_455 . ?
O14 K2B OW4 115.3(4) 6 . ?
B3 K2B OW4 60.2(3) 1_445 . ?
OW4 K2B OW4 163.6(6) 1_655 . ?
O3 B1 O6 121.5(5) . 1_665 ?
O3 B1 O8 117.9(4) . 1_565 ?
O6 B1 O8 120.5(4) 1_665 1_565 ?
O9 B2 O11 116.9(5) 1_455 5_465 ?
O9 B2 O10 121.3(5) 1_455 . ?
O11 B2 O10 121.8(5) 5_465 . ?
O9 B2 K1 58.8(3) 1_455 1_565 ?
O11 B2 K1 58.1(3) 5_465 1_565 ?
O10 B2 K1 178.7(4) . 1_565 ?
O13 B3 O14 121.0(7) . . ?
O13 B3 O12 116.2(6) . . ?
O14 B3 O12 122.7(7) . . ?
O13 B3 K2B 60.6(4) . 1_665 ?
O14 B3 K2B 159.3(6) . 1_665 ?
O12 B3 K2B 61.3(4) . 1_665 ?
O13 B3 K2 67.0(4) . 1_665 ?
O14 B3 K2 149.4(6) . 1_665 ?
O12 B3 K2 60.4(4) . 1_665 ?
K2B B3 K2 10.54(17) 1_665 1_665 ?
O13 B3 K2B 41.9(3) . 6_655 ?
O14 B3 K2B 124.2(6) . 6_655 ?
O12 B3 K2B 96.5(4) . 6_655 ?
K2B B3 K2B 72.1(4) 1_665 6_655 ?
K2 B3 K2B 82.5(3) 1_665 6_655 ?
O13 B3 K2B 94.5(5) . 6 ?
O14 B3 K2B 46.3(4) . 6 ?
O12 B3 K2B 132.6(5) . 6 ?
K2B B3 K2B 114.6(3) 1_665 6 ?
K2 B3 K2B 106.8(3) 1_665 6 ?
K2B B3 K2B 128.7(4) 6_655 6 ?
O9 B4 O5 111.5(4) . 1_665 ?
O9 B4 O3 109.7(4) . . ?
O5 B4 O3 112.1(4) 1_665 . ?
O9 B4 O4 111.6(4) . . ?
O5 B4 O4 109.7(4) 1_665 . ?
O3 B4 O4 101.8(4) . . ?
O9 B4 U1 108.2(3) . . ?
O5 B4 U1 140.1(3) 1_665 . ?
O3 B4 U1 55.9(2) . . ?
O4 B4 U1 49.4(2) . . ?
O10 B5 O4 111.3(4) . 1_455 ?
O10 B5 O6 109.7(4) . . ?
O4 B5 O6 112.7(4) 1_455 . ?
O10 B5 O7 111.2(4) . . ?
O4 B5 O7 108.2(4) 1_455 . ?
O6 B5 O7 103.4(4) . . ?
O10 B5 U1 106.8(3) . . ?
O4 B5 U1 141.3(3) 1_455 . ?
O6 B5 U1 57.7(2) . . ?
O7 B5 U1 49.9(2) . . ?
O12 B6 O5 112.9(4) . . ?
O12 B6 O7 111.5(4) . 1_545 ?
O5 B6 O7 113.2(4) . 1_545 ?
O12 B6 O8 106.9(4) . . ?
O5 B6 O8 101.1(4) . . ?
O7 B6 O8 110.7(4) 1_545 . ?
O12 B6 U1 111.4(3) . . ?
O5 B6 U1 49.1(2) . . ?
O7 B6 U1 137.0(3) 1_545 . ?
O8 B6 U1 53.6(2) . . ?
U1 O1 K1 129.10(15) . . ?
U1 O2 K2A 151.5(2) . 1_665 ?
U1 O2 K2 160.3(2) . 6_665 ?
K2A O2 K2 18.2(2) 1_665 6_665 ?
U1 O2 K2B 157.4(3) . 6_665 ?
K2A O2 K2B 30.6(3) 1_665 6_665 ?
K2 O2 K2B 12.49(19) 6_665 6_665 ?
U1 O2 K2 135.5(2) . 1_665 ?
K2A O2 K2 16.2(2) 1_665 1_665 ?
K2 O2 K2 30.5(2) 6_665 1_665 ?
K2B O2 K2 41.6(3) 6_665 1_665 ?
U1 O2 K2B 128.7(2) . 1_665 ?
K2A O2 K2B 23.1(2) 1_665 1_665 ?
K2 O2 K2B 36.6(2) 6_665 1_665 ?
K2B O2 K2B 47.0(3) 6_665 1_665 ?
K2 O2 K2B 6.89(18) 1_665 1_665 ?
B1 O3 B4 117.2(4) . . ?
B1 O3 U1 143.0(3) . . ?
B4 O3 U1 95.7(3) . . ?
B5 O4 B4 107.1(4) 1_655 . ?
B5 O4 U1 137.3(3) 1_655 . ?
B4 O4 U1 102.8(3) . . ?
B6 O5 B4 118.2(4) . 1_445 ?
B6 O5 U1 103.5(3) . . ?
B4 O5 U1 125.3(3) 1_445 . ?
B1 O6 B5 128.3(4) 1_445 . ?
B1 O6 U1 136.3(3) 1_445 . ?
B5 O6 U1 93.8(3) . . ?
B6 O7 B5 122.8(4) 1_565 . ?
B6 O7 U1 130.5(3) 1_565 . ?
B5 O7 U1 102.0(3) . . ?
B1 O8 B6 122.1(4) 1_545 . ?
B1 O8 U1 140.2(3) 1_545 . ?
B6 O8 U1 97.7(3) . . ?
B2 O9 B4 121.6(4) 1_655 . ?
B2 O9 K1 96.0(3) 1_655 1_665 ?
B4 O9 K1 141.9(3) . 1_665 ?
B2 O10 B5 115.9(4) . . ?
B2 O10 K1 122.5(3) . . ?
B5 O10 K1 120.2(3) . . ?
B2 O11 K1 96.4(3) 5_345 . ?
B3 O12 B6 131.7(5) . . ?
B3 O12 K2B 92.9(4) . 1_665 ?
B6 O12 K2B 133.1(4) . 1_665 ?
B3 O12 K2 94.7(4) . 1_665 ?
B6 O12 K2 126.9(3) . 1_665 ?
K2B O12 K2 12.14(19) 1_665 1_665 ?
B3 O12 K2A 93.4(5) . 1_665 ?
B6 O12 K2A 121.1(3) . 1_665 ?
K2B O12 K2A 25.5(3) 1_665 1_665 ?
K2 O12 K2A 13.5(3) 1_665 1_665 ?
B3 O13 B3 133.5(8) . 6 ?
B3 O13 K2B 118.7(4) . 6_655 ?
B3 O13 K2B 93.6(4) 6 6_655 ?
B3 O13 K2B 93.6(4) . 1_665 ?
B3 O13 K2B 118.7(4) 6 1_665 ?
K2B O13 K2B 93.3(5) 6_655 1_665 ?
B3 O13 K2 88.1(4) . 1_665 ?
B3 O13 K2 117.2(4) 6 1_665 ?
K2B O13 K2 104.2(3) 6_655 1_665 ?
K2B O13 K2 10.84(19) 1_665 1_665 ?
B3 O13 K2 117.2(4) . 6_655 ?
B3 O13 K2 88.1(4) 6 6_655 ?
K2B O13 K2 10.84(19) 6_655 6_655 ?
K2B O13 K2 104.2(3) 1_665 6_655 ?
K2 O13 K2 115.0(3) 1_665 6_655 ?
B3 O14 K2 136.7(5) . . ?
B3 O14 K2B 132.4(5) . . ?
K2 O14 K2B 12.9(2) . . ?
B3 O14 K2B 113.3(5) . 6 ?
K2 O14 K2B 43.4(3) . 6 ?
K2B O14 K2B 54.8(4) . 6 ?
B3 O14 K2 121.4(5) . 6 ?
K2 O14 K2 31.4(3) . 6 ?
K2B O14 K2 43.0(3) . 6 ?
K2B O14 K2 11.97(18) 6 6 ?
B3 O14 K2A 134.2(5) . . ?
K2 O14 K2A 15.94(14) . . ?
K2B O14 K2A 28.6(2) . . ?
K2B O14 K2A 28.3(2) 6 . ?
K2 O14 K2A 16.49(14) 6 . ?
K2A OW4 K2 15.04(19) . 6 ?
K2A OW4 K2 15.04(19) . . ?
K2 OW4 K2 30.1(4) 6 . ?
K2A OW4 K2B 141.9(4) . 6_445 ?
K2 OW4 K2B 155.9(5) 6 6_445 ?
K2 OW4 K2B 127.4(3) . 6_445 ?
K2A OW4 K2B 141.9(4) . 1_455 ?
K2 OW4 K2B 127.4(3) 6 1_455 ?
K2 OW4 K2B 155.9(5) . 1_455 ?
K2B OW4 K2B 76.1(7) 6_445 1_455 ?
K2A OW4 K2B 22.4(3) . 6 ?
K2 OW4 K2B 7.72(18) 6 6 ?
K2 OW4 K2B 37.3(4) . 6 ?
K2B OW4 K2B 163.6(6) 6_445 6 ?
K2B OW4 K2B 119.81(15) 1_455 6 ?
K2A OW4 K2B 22.4(3) . . ?
K2 OW4 K2B 37.3(4) 6 . ?
K2 OW4 K2B 7.72(18) . . ?
K2B OW4 K2B 119.81(15) 6_445 . ?
K2B OW4 K2B 163.6(6) 1_455 . ?
K2B OW4 K2B 44.7(5) 6 . ?

loop_
_geom_bond_atom_site_label_1
_geom_bond_atom_site_label_2
_geom_bond_distance
_geom_bond_site_symmetry_2
_geom_bond_publ_flag
U1 O1 1.759(3) . ?
U1 O2 1.777(3) . ?
U1 O7 2.409(4) . ?
U1 O4 2.415(3) . ?
U1 O5 2.417(3) . ?
U1 O8 2.524(4) . ?
U1 O3 2.581(3) . ?
U1 O6 2.612(4) . ?
U1 B5 3.083(6) . ?
U1 B4 3.100(5) . ?
U1 B6 3.106(6) . ?
U1 K2A 4.268(2) 1_665 ?
K1 O11 2.712(4) . ?
K1 O11 2.712(4) 5_455 ?
K1 O9 2.730(4) 1_445 ?
K1 O9 2.730(4) 5_445 ?
K1 O10 2.732(4) 5_455 ?
K1 O10 2.732(4) . ?
K1 B2 3.173(6) 1_545 ?
K1 B2 3.173(6) 5_345 ?
K1 O1 3.259(3) 5_455 ?
K1 O1 3.259(3) . ?
K2 K2B 0.591(9) . ?
K2 K2A 0.841(10) . ?
K2 K2 1.497(12) 6 ?
K2 K2B 2.019(13) 6 ?
K2 O14 2.636(8) . ?
K2 O2 2.691(6) 6_455 ?
K2 O12 2.810(6) 1_445 ?
K2 O14 2.847(8) 6 ?
K2 OW4 2.88(3) . ?
K2 O2 2.935(6) 1_445 ?
K2 O13 2.965(6) 1_445 ?
K2 B3 3.220(10) 1_445 ?
K2A K2 0.841(10) 6 ?
K2A K2B 1.418(12) 6 ?
K2A K2B 1.417(12) . ?
K2A OW4 2.40(4) . ?
K2A O2 2.622(5) 1_445 ?
K2A O2 2.622(5) 6_455 ?
K2A O14 2.963(18) . ?
K2A O14 2.963(18) 6 ?
K2A O12 3.258(7) 6_455 ?
K2A O12 3.258(7) 1_445 ?
K2A U1 4.268(2) 1_445 ?
K2B K2 2.019(13) 6 ?
K2B K2B 2.51(2) 6 ?
K2B O14 2.643(11) . ?
K2B O13 2.716(9) 1_445 ?
K2B O12 2.731(9) 1_445 ?
K2B O2 2.732(9) 6_455 ?
K2B O14 2.813(11) 6 ?
K2B B3 3.110(12) 1_445 ?
K2B OW4 3.20(3) 1_655 ?
K2B OW4 3.30(3) . ?
B1 O3 1.346(6) . ?
B1 O6 1.346(6) 1_665 ?
B1 O8 1.403(6) 1_565 ?
B2 O9 1.356(7) 1_455 ?
B2 O11 1.374(7) 5_465 ?
B2 O10 1.386(7) . ?
B2 K1 3.173(6) 1_565 ?
B3 O13 1.355(8) . ?
B3 O14 1.361(10) . ?
B3 O12 1.358(9) . ?
B3 K2B 3.110(12) 1_665 ?
B3 K2 3.220(10) 1_665 ?
B3 K2B 3.570(12) 6_655 ?
B3 K2B 3.576(12) 6 ?
B4 O9 1.440(6) . ?
B4 O5 1.466(6) 1_665 ?
B4 O3 1.481(7) . ?
B4 O4 1.482(6) . ?
B5 O10 1.461(7) . ?
B5 O4 1.465(7) 1_455 ?
B5 O6 1.472(7) . ?
B5 O7 1.487(6) . ?
B6 O12 1.450(7) . ?
B6 O5 1.466(7) . ?
B6 O7 1.477(7) 1_545 ?
B6 O8 1.504(6) . ?
O2 K2A 2.622(5) 1_665 ?
O2 K2 2.691(6) 6_665 ?
O2 K2B 2.732(9) 6_665 ?
O2 K2 2.935(6) 1_665 ?
O2 K2B 3.389(10) 1_665 ?
O4 B5 1.465(7) 1_655 ?
O5 B4 1.466(6) 1_445 ?
O6 B1 1.346(6) 1_445 ?
O7 B6 1.477(7) 1_565 ?
O8 B1 1.403(6) 1_545 ?
O9 B2 1.356(7) 1_655 ?
O9 K1 2.730(4) 1_665 ?
O11 B2 1.374(7) 5_345 ?
O12 K2B 2.731(9) 1_665 ?
O12 K2 2.810(6) 1_665 ?
O12 K2A 3.258(7) 1_665 ?
O13 B3 1.355(8) 6 ?
O13 K2B 2.716(9) 6_655 ?
O13 K2B 2.716(9) 1_665 ?
O13 K2 2.965(6) 1_665 ?
O13 K2 2.965(6) 6_655 ?
O14 K2B 2.813(11) 6 ?
O14 K2 2.847(8) 6 ?
OW4 K2 2.88(3) 6 ?
OW4 K2B 3.20(3) 6_445 ?
OW4 K2B 3.20(3) 1_455 ?
OW4 K2B 3.30(3) 6 ?
